data_7117511
loop_
_publ_author_name
'R. N. Prasad Tulichala'
'K. C. Kumara Swamy'

_publ_section_title
;
 Palladium-catalysed decarboxylative nitrile insertion via C-H activation
 or self-coupling of indole-2-carboxylic acids: a new route to
 indolocarbolines and triindoles
;
_journal_name_full Chem.Commun.
_journal_page_first 12008
_journal_paper_doi 10.1039/C5cc03160e
_journal_volume 51
_journal_year 2015
_chemical_formula_sum 'C48 H39 N3 O3 S0'
_chemical_formula_weight 705.82
_chemical_name_systematic
; 
 ? 
;
_space_group_IT_number 15
_symmetry_cell_setting monoclinic
_symmetry_space_group_name_Hall '-C 2yc'
_symmetry_space_group_name_H-M 'C 1 2/c 1'
_atom_sites_solution_hydrogens geom
_atom_sites_solution_primary direct
_atom_sites_solution_secondary difmap
_audit_creation_method SHELXL-97
_audit_update_record
;
2014-10-16 deposited with the CCDC.
2015-06-16 downloaded from the CCDC.
;
_cell_angle_alpha 90.00
_cell_angle_beta 96.420(11)
_cell_angle_gamma 90.00
_cell_formula_units_Z 8
_cell_length_a 14.8372(17)
_cell_length_b 26.503(3)
_cell_length_c 18.224(2)
_cell_measurement_reflns_used 2557
_cell_measurement_temperature 298(2)
_cell_measurement_theta_max 26.6530
_cell_measurement_theta_min 2.8400
_cell_volume 7121.3(14)
_computing_cell_refinement
;
CrysAlisPro, Agilent Technologies,
Version 1.171.36.28 (release 01-02-2013 CrysAlis171 .NET)
(compiled Feb  1 2013,16:14:44)
;
_computing_data_collection
;
CrysAlisPro, Agilent Technologies,
Version 1.171.36.28 (release 01-02-2013 CrysAlis171 .NET)
(compiled Feb  1 2013,16:14:44)
;
_computing_data_reduction
;
CrysAlisPro, Agilent Technologies,
Version 1.171.36.28 (release 01-02-2013 CrysAlis171 .NET)
(compiled Feb  1 2013,16:14:44)
;
_computing_structure_refinement 'SHELXL-97 (Sheldrick, 1997)'
_computing_structure_solution 'SHELXS-97 (Sheldrick, 1990)'
_diffrn_ambient_temperature 298(2)
_diffrn_measured_fraction_theta_full 0.998
_diffrn_measured_fraction_theta_max 0.998
_diffrn_measurement_device_type multi-scan
_diffrn_measurement_method '\w scans'
_diffrn_radiation_monochromator graphite
_diffrn_radiation_source 'fine-focus sealed tube'
_diffrn_radiation_type MoK\a
_diffrn_radiation_wavelength 0.71073
_diffrn_reflns_av_R_equivalents 0.0358
_diffrn_reflns_av_sigmaI/netI 0.0591
_diffrn_reflns_limit_h_max 17
_diffrn_reflns_limit_h_min -17
_diffrn_reflns_limit_k_max 31
_diffrn_reflns_limit_k_min -31
_diffrn_reflns_limit_l_max 21
_diffrn_reflns_limit_l_min -20
_diffrn_reflns_number 13371
_diffrn_reflns_theta_full 25.00
_diffrn_reflns_theta_max 25.00
_diffrn_reflns_theta_min 2.85
_exptl_absorpt_coefficient_mu 0.082
_exptl_absorpt_correction_T_max 1.00000
_exptl_absorpt_correction_T_min 0.91782
_exptl_absorpt_process_details
;
CrysAlisPro, Agilent Technologies,
Version 1.171.36.28 (release 01-02-2013 CrysAlis171 .NET)
(compiled Feb  1 2013,16:14:44)
Empirical absorption correction using spherical harmonics,
 implemented in SCALE3 ABSPACK scaling algorithm.
;
_exptl_crystal_colour colorless
_exptl_crystal_density_diffrn 1.317
_exptl_crystal_density_method 'not measured'
_exptl_crystal_description block
_exptl_crystal_F_000 2976
_exptl_crystal_size_max 0.36
_exptl_crystal_size_mid 0.24
_exptl_crystal_size_min 0.12
_refine_diff_density_max 0.152
_refine_diff_density_min -0.179
_refine_diff_density_rms 0.036
_refine_ls_extinction_method none
_refine_ls_goodness_of_fit_ref 1.011
_refine_ls_hydrogen_treatment mixed
_refine_ls_matrix_type full
_refine_ls_number_parameters 490
_refine_ls_number_reflns 6266
_refine_ls_number_restraints 0
_refine_ls_restrained_S_all 1.011
_refine_ls_R_factor_all 0.0996
_refine_ls_R_factor_gt 0.0531
_refine_ls_shift/su_max 0.001
_refine_ls_shift/su_mean 0.000
_refine_ls_structure_factor_coef Fsqd
_refine_ls_weighting_details 'calc w=1/[\s^2^(Fo^2^)+(0.0462P)^2^+0.0000P] where P=(Fo^2^+2Fc^2^)/3'
_refine_ls_weighting_scheme calc
_refine_ls_wR_factor_gt 0.1053
_refine_ls_wR_factor_ref 0.1239
_reflns_number_gt 3882
_reflns_number_total 6266
_reflns_threshold_expression >2sigma(I)
_cod_data_source_file c5cc03160e2-1.cif
_cod_data_source_block compound-34
_cod_original_cell_volume 7121.3(15)
_cod_database_code 7117511

loop_
_symmetry_equiv_pos_as_xyz
'x, y, z'
'-x, y, -z+1/2'
'x+1/2, y+1/2, z'
'-x+1/2, y+1/2, -z+1/2'
'-x, -y, -z'
'x, -y, z-1/2'
'-x+1/2, -y+1/2, -z'
'x+1/2, -y+1/2, z-1/2'

loop_
_atom_site_label
_atom_site_type_symbol
_atom_site_fract_x
_atom_site_fract_y
_atom_site_fract_z
_atom_site_U_iso_or_equiv
_atom_site_adp_type
_atom_site_occupancy
_atom_site_symmetry_multiplicity
_atom_site_calc_flag
_atom_site_refinement_flags
_atom_site_disorder_assembly
_atom_site_disorder_group
N2 N 1.05328(11) 0.54093(7) 0.85546(9) 0.0413(5) Uani 1 1 d . . .
N1 N 0.75693(11) 0.53219(7) 0.93768(8) 0.0395(4) Uani 1 1 d . . .
C36 C 0.91951(14) 0.53869(8) 0.90636(10) 0.0371(5) Uani 1 1 d . . .
N3 N 0.91832(12) 0.38153(7) 0.89653(10) 0.0458(5) Uani 1 1 d . . .
C34 C 0.98743(14) 0.45654(8) 0.87911(10) 0.0374(5) Uani 1 1 d . . .
C31 C 0.83050(14) 0.46066(8) 0.91179(10) 0.0376(5) Uani 1 1 d . . .
C32 C 0.84052(13) 0.51289(8) 0.92281(10) 0.0358(5) Uani 1 1 d . . .
C35 C 0.98897(13) 0.50958(8) 0.88023(10) 0.0361(5) Uani 1 1 d . . .
C30 C 0.73597(14) 0.44893(8) 0.91314(10) 0.0378(5) Uani 1 1 d . . .
C37 C 1.02559(14) 0.59038(8) 0.86454(11) 0.0436(6) Uani 1 1 d . . .
C45 C 1.14137(14) 0.41379(9) 0.85210(11) 0.0455(6) Uani 1 1 d . . .
H45 H 1.1735 0.4430 0.8440 0.055 Uiso 1 1 calc R . .
C38 C 0.94408(14) 0.59093(8) 0.89677(11) 0.0404(5) Uani 1 1 d . . .
C25 C 0.68209(14) 0.40624(9) 0.89649(11) 0.0444(6) Uani 1 1 d . . .
H25 H 0.7081 0.3760 0.8837 0.053 Uiso 1 1 calc R . .
C33 C 0.90799(14) 0.43324(8) 0.89663(10) 0.0382(5) Uani 1 1 d . . .
C39 C 0.90477(15) 0.63763(8) 0.90743(12) 0.0501(6) Uani 1 1 d . . .
H39 H 0.8507 0.6396 0.9286 0.060 Uiso 1 1 calc R . .
C29 C 0.69375(14) 0.49367(8) 0.93014(10) 0.0394(5) Uani 1 1 d . . .
C43 C 1.00577(15) 0.37155(8) 0.88010(12) 0.0452(6) Uani 1 1 d . . .
C44 C 1.05114(14) 0.41659(8) 0.86746(10) 0.0394(5) Uani 1 1 d . . .
C19 C 1.11013(13) 0.52949(9) 0.79731(10) 0.0430(6) Uani 1 1 d . . .
H19A H 1.0909 0.5507 0.7550 0.052 Uiso 1 1 calc R . .
H19B H 1.0994 0.4947 0.7822 0.052 Uiso 1 1 calc R . .
C8 C 0.67458(14) 0.61388(8) 0.93827(12) 0.0437(6) Uani 1 1 d . . .
O1 O 0.53040(11) 0.37072(7) 0.88348(10) 0.0720(5) Uani 1 1 d . . .
O3 O 1.27060(11) 0.36030(7) 0.83563(9) 0.0690(5) Uani 1 1 d . . .
O2 O 0.91262(13) 0.72813(7) 0.89529(11) 0.0850(6) Uani 1 1 d . . .
C28 C 0.60095(14) 0.49628(9) 0.93488(11) 0.0478(6) Uani 1 1 d . . .
H28 H 0.5743 0.5261 0.9485 0.057 Uiso 1 1 calc R . .
C14 C 0.84039(15) 0.29975(9) 0.90507(14) 0.0521(6) Uani 1 1 d . . .
C46 C 1.18177(15) 0.36752(10) 0.84912(12) 0.0522(6) Uani 1 1 d . . .
C21 C 0.73909(14) 0.57702(8) 0.97893(11) 0.0459(6) Uani 1 1 d . . .
H21A H 0.7962 0.5941 0.9932 0.055 Uiso 1 1 calc R . .
H21B H 0.7146 0.5669 1.0238 0.055 Uiso 1 1 calc R . .
C40 C 0.94622(17) 0.68071(9) 0.88662(14) 0.0570(7) Uani 1 1 d . . .
C6 C 1.21069(14) 0.53666(9) 0.81742(11) 0.0424(6) Uani 1 1 d . . .
C5 C 1.24752(15) 0.55604(9) 0.88389(12) 0.0529(6) Uani 1 1 d . . .
H5 H 1.2105 0.5628 0.9206 0.064 Uiso 1 1 calc R . .
C41 C 1.02592(17) 0.67875(10) 0.85393(14) 0.0628(7) Uani 1 1 d . . .
H41 H 1.0523 0.7085 0.8396 0.075 Uiso 1 1 calc R . .
C7 C 0.67047(16) 0.61999(9) 0.86306(13) 0.0564(6) Uani 1 1 d . . .
H7 H 0.7089 0.6015 0.8364 0.068 Uiso 1 1 calc R . .
C42 C 1.06601(16) 0.63374(9) 0.84258(13) 0.0547(6) Uani 1 1 d . . .
H42 H 1.1195 0.6323 0.8205 0.066 Uiso 1 1 calc R . .
C22 C 1.31647(16) 0.40178(11) 0.80932(14) 0.0711(8) Uani 1 1 d . . .
H22A H 1.3220 0.4279 0.8460 0.107 Uiso 1 1 calc R . .
H22B H 1.2830 0.4143 0.7649 0.107 Uiso 1 1 calc R . .
H22C H 1.3758 0.3915 0.7990 0.107 Uiso 1 1 calc R . .
C47 C 1.13607(17) 0.32371(10) 0.86249(14) 0.0637(7) Uani 1 1 d . . .
H47 H 1.1652 0.2927 0.8607 0.076 Uiso 1 1 calc R . .
C27 C 0.55002(16) 0.45394(9) 0.91903(12) 0.0541(6) Uani 1 1 d . . .
H27 H 0.4878 0.4549 0.9215 0.065 Uiso 1 1 calc R . .
C26 C 0.59016(15) 0.40961(9) 0.89933(12) 0.0487(6) Uani 1 1 d . . .
C1 C 1.26811(16) 0.52553(10) 0.76522(12) 0.0586(7) Uani 1 1 d . . .
H1 H 1.2443 0.5117 0.7203 0.070 Uiso 1 1 calc R . .
C4 C 1.33956(17) 0.56553(11) 0.89644(14) 0.0651(7) Uani 1 1 d . . .
H4 H 1.3639 0.5791 0.9414 0.078 Uiso 1 1 calc R . .
C48 C 1.04801(17) 0.32564(9) 0.87848(13) 0.0608(7) Uani 1 1 d . . .
H48 H 1.0173 0.2962 0.8881 0.073 Uiso 1 1 calc R . .
C20 C 0.87510(15) 0.34703(8) 0.94348(12) 0.0496(6) Uani 1 1 d . . .
H20A H 0.8249 0.3642 0.9625 0.060 Uiso 1 1 calc R . .
H20B H 0.9184 0.3380 0.9853 0.060 Uiso 1 1 calc R . .
C3 C 1.39504(17) 0.55522(11) 0.84349(16) 0.0735(8) Uani 1 1 d . . .
H3 H 1.4567 0.5624 0.8520 0.088 Uiso 1 1 calc R . .
C2 C 1.36016(17) 0.53438(11) 0.77810(15) 0.0734(8) Uani 1 1 d . . .
H2 H 1.3980 0.5262 0.7425 0.088 Uiso 1 1 calc R . .
C9 C 0.61751(18) 0.64170(10) 0.97611(14) 0.0659(7) Uani 1 1 d . . .
H9 H 0.6194 0.6378 1.0270 0.079 Uiso 1 1 calc R . .
C13 C 0.81136(19) 0.29855(11) 0.83124(16) 0.0745(8) Uani 1 1 d . . .
H13 H 0.8136 0.3277 0.8030 0.089 Uiso 1 1 calc R . .
C12 C 0.60951(19) 0.65355(11) 0.82696(15) 0.0697(8) Uani 1 1 d . . .
H12 H 0.6068 0.6574 0.7760 0.084 Uiso 1 1 calc R . .
C24 C 0.83083(18) 0.73321(10) 0.92631(16) 0.0833(9) Uani 1 1 d . . .
H24A H 0.8375 0.7192 0.9752 0.125 Uiso 1 1 calc R . .
H24B H 0.7836 0.7156 0.8963 0.125 Uiso 1 1 calc R . .
H24C H 0.8154 0.7683 0.9287 0.125 Uiso 1 1 calc R . .
C15 C 0.8370(2) 0.25624(11) 0.94509(17) 0.0800(9) Uani 1 1 d . . .
H15 H 0.8570 0.2563 0.9953 0.096 Uiso 1 1 calc R . .
C23 C 0.56480(19) 0.32466(10) 0.86148(17) 0.0878(9) Uani 1 1 d . . .
H23A H 0.6099 0.3126 0.8992 0.132 Uiso 1 1 calc R . .
H23B H 0.5916 0.3293 0.8164 0.132 Uiso 1 1 calc R . .
H23C H 0.5164 0.3005 0.8537 0.132 Uiso 1 1 calc R . .
C11 C 0.5531(2) 0.68108(11) 0.86603(19) 0.0816(9) Uani 1 1 d . . .
H11 H 0.5121 0.7037 0.8417 0.098 Uiso 1 1 calc R . .
C17 C 0.7769(3) 0.21147(16) 0.8392(3) 0.1235(17) Uani 1 1 d . . .
H17 H 0.7565 0.1814 0.8169 0.148 Uiso 1 1 calc R . .
C10 C 0.5572(2) 0.67539(12) 0.94019(19) 0.0874(10) Uani 1 1 d . . .
H10 H 0.5193 0.6943 0.9669 0.105 Uiso 1 1 calc R . .
C18 C 0.7786(2) 0.25416(16) 0.7983(2) 0.1051(12) Uani 1 1 d . . .
H18 H 0.7579 0.2536 0.7482 0.126 Uiso 1 1 calc R . .
C16 C 0.8045(3) 0.21260(13) 0.9119(3) 0.1181(15) Uani 1 1 d . . .
H16 H 0.8015 0.1834 0.9399 0.142 Uiso 1 1 calc R . .

loop_
_atom_site_aniso_label
_atom_site_aniso_U_11
_atom_site_aniso_U_22
_atom_site_aniso_U_33
_atom_site_aniso_U_23
_atom_site_aniso_U_13
_atom_site_aniso_U_12
N2 0.0348(10) 0.0351(11) 0.0547(11) -0.0012(9) 0.0081(8) -0.0020(9)
N1 0.0359(11) 0.0334(11) 0.0496(10) -0.0044(9) 0.0070(8) 0.0030(9)
C36 0.0352(12) 0.0323(12) 0.0437(12) -0.0028(11) 0.0035(9) 0.0035(11)
N3 0.0432(12) 0.0299(11) 0.0660(12) 0.0041(10) 0.0141(9) 0.0045(9)
C34 0.0344(12) 0.0351(13) 0.0424(12) 0.0005(10) 0.0026(9) 0.0029(11)
C31 0.0355(13) 0.0350(13) 0.0429(12) 0.0011(11) 0.0071(9) 0.0017(11)
C32 0.0323(12) 0.0352(13) 0.0398(11) 0.0011(10) 0.0043(9) 0.0026(11)
C35 0.0338(12) 0.0347(13) 0.0390(11) 0.0008(10) 0.0014(9) -0.0030(11)
C30 0.0375(13) 0.0359(13) 0.0410(11) 0.0015(10) 0.0087(9) 0.0010(11)
C37 0.0383(13) 0.0347(13) 0.0569(14) -0.0012(12) 0.0012(11) -0.0029(12)
C45 0.0354(13) 0.0423(15) 0.0583(14) -0.0017(12) 0.0029(10) 0.0058(12)
C38 0.0366(13) 0.0326(13) 0.0510(13) -0.0027(11) 0.0003(10) -0.0004(11)
C25 0.0444(14) 0.0339(13) 0.0558(13) 0.0010(11) 0.0090(11) 0.0000(12)
C33 0.0381(13) 0.0328(13) 0.0436(12) 0.0010(11) 0.0048(10) 0.0032(11)
C39 0.0390(14) 0.0379(15) 0.0734(15) -0.0033(13) 0.0058(11) -0.0014(12)
C29 0.0373(13) 0.0372(13) 0.0440(12) 0.0013(11) 0.0061(10) -0.0023(11)
C43 0.0407(14) 0.0332(13) 0.0621(14) 0.0024(11) 0.0076(11) 0.0064(11)
C44 0.0370(13) 0.0358(13) 0.0449(12) -0.0019(11) 0.0027(10) 0.0076(11)
C19 0.0371(13) 0.0447(14) 0.0471(12) 0.0020(11) 0.0035(10) 0.0000(11)
C8 0.0422(14) 0.0333(13) 0.0561(14) -0.0068(11) 0.0080(11) 0.0002(11)
O1 0.0467(10) 0.0520(12) 0.1176(14) -0.0092(11) 0.0098(10) -0.0117(10)
O3 0.0417(10) 0.0642(13) 0.1026(13) 0.0021(10) 0.0144(9) 0.0165(10)
O2 0.0693(14) 0.0331(10) 0.1555(18) 0.0004(11) 0.0256(12) 0.0032(10)
C28 0.0379(13) 0.0462(15) 0.0604(14) -0.0026(12) 0.0109(11) 0.0042(12)
C14 0.0473(15) 0.0355(15) 0.0770(17) 0.0024(14) 0.0224(12) 0.0038(12)
C46 0.0380(14) 0.0537(17) 0.0654(15) -0.0027(13) 0.0080(11) 0.0117(13)
C21 0.0458(14) 0.0430(14) 0.0495(13) -0.0091(11) 0.0089(10) 0.0034(12)
C40 0.0467(15) 0.0303(14) 0.0933(18) -0.0023(14) 0.0049(13) -0.0026(13)
C6 0.0367(13) 0.0454(14) 0.0448(12) 0.0078(11) 0.0032(10) -0.0017(11)
C5 0.0475(15) 0.0587(17) 0.0517(14) 0.0008(13) 0.0009(11) 0.0001(13)
C41 0.0526(17) 0.0354(15) 0.1007(19) 0.0061(14) 0.0099(14) -0.0112(13)
C7 0.0520(15) 0.0511(16) 0.0657(16) -0.0012(14) 0.0050(12) 0.0064(13)
C42 0.0429(14) 0.0429(16) 0.0795(17) 0.0032(13) 0.0124(12) -0.0064(13)
C22 0.0468(16) 0.083(2) 0.0861(18) 0.0031(17) 0.0189(13) 0.0095(16)
C47 0.0549(17) 0.0433(16) 0.0947(19) 0.0035(14) 0.0159(14) 0.0186(14)
C27 0.0356(13) 0.0543(17) 0.0731(16) 0.0003(13) 0.0091(11) -0.0038(13)
C26 0.0405(14) 0.0405(15) 0.0654(15) -0.0002(12) 0.0070(11) -0.0055(13)
C1 0.0463(15) 0.081(2) 0.0496(13) 0.0054(13) 0.0094(11) 0.0013(14)
C4 0.0516(17) 0.0691(19) 0.0702(17) 0.0030(15) -0.0127(14) -0.0063(15)
C48 0.0551(17) 0.0341(14) 0.0956(18) 0.0052(14) 0.0187(14) 0.0073(13)
C20 0.0494(14) 0.0406(14) 0.0596(14) 0.0129(12) 0.0101(11) 0.0044(12)
C3 0.0381(15) 0.088(2) 0.092(2) 0.0297(18) -0.0056(15) -0.0068(16)
C2 0.0475(17) 0.099(2) 0.0756(18) 0.0213(17) 0.0171(14) 0.0060(16)
C9 0.0690(18) 0.0557(18) 0.0744(17) -0.0135(15) 0.0146(14) 0.0158(16)
C13 0.085(2) 0.0548(19) 0.085(2) -0.0098(16) 0.0148(16) -0.0066(17)
C12 0.0718(19) 0.0566(18) 0.0767(18) 0.0055(16) -0.0098(15) 0.0040(17)
C24 0.064(2) 0.0439(17) 0.140(3) -0.0130(17) 0.0044(18) 0.0147(16)
C15 0.090(2) 0.0450(18) 0.112(2) 0.0155(17) 0.0410(17) 0.0015(17)
C23 0.075(2) 0.0453(18) 0.144(3) -0.0130(19) 0.0165(18) -0.0160(16)
C11 0.074(2) 0.0451(18) 0.120(3) -0.0022(19) -0.0150(19) 0.0130(16)
C17 0.108(3) 0.080(3) 0.200(4) -0.066(3) 0.095(3) -0.051(2)
C10 0.079(2) 0.068(2) 0.113(3) -0.022(2) 0.0060(19) 0.0339(18)
C18 0.106(3) 0.092(3) 0.122(3) -0.049(3) 0.035(2) -0.034(2)
C16 0.137(4) 0.043(2) 0.194(4) -0.005(3) 0.103(3) -0.018(2)

loop_
_atom_type_symbol
_atom_type_description
_atom_type_scat_dispersion_real
_atom_type_scat_dispersion_imag
_atom_type_scat_source
C C 0.0033 0.0016 'International Tables Vol C Tables 4.2.6.8 and 6.1.1.4'
H H 0.0000 0.0000 'International Tables Vol C Tables 4.2.6.8 and 6.1.1.4'
N N 0.0061 0.0033 'International Tables Vol C Tables 4.2.6.8 and 6.1.1.4'
O O 0.0106 0.0060 'International Tables Vol C Tables 4.2.6.8 and 6.1.1.4'
S S 0.1246 0.1234 'International Tables Vol C Tables 4.2.6.8 and 6.1.1.4'

loop_
_geom_angle_atom_site_label_1
_geom_angle_atom_site_label_2
_geom_angle_atom_site_label_3
_geom_angle
_geom_angle_site_symmetry_1
_geom_angle_site_symmetry_3
C35 N2 C37 107.75(17) . .
C35 N2 C19 126.19(17) . .
C37 N2 C19 119.05(18) . .
C29 N1 C32 108.51(17) . .
C29 N1 C21 119.79(17) . .
C32 N1 C21 128.34(18) . .
C35 C36 C32 117.36(19) . .
C35 C36 C38 106.18(18) . .
C32 C36 C38 135.4(2) . .
C33 N3 C43 107.23(18) . .
C33 N3 C20 124.70(18) . .
C43 N3 C20 119.51(17) . .
C33 C34 C35 116.8(2) . .
C33 C34 C44 106.91(19) . .
C35 C34 C44 136.2(2) . .
C32 C31 C33 117.36(19) . .
C32 C31 C30 107.35(19) . .
C33 C31 C30 135.0(2) . .
N1 C32 C31 107.88(18) . .
N1 C32 C36 129.6(2) . .
C31 C32 C36 121.47(19) . .
N2 C35 C34 127.5(2) . .
N2 C35 C36 109.82(19) . .
C34 C35 C36 122.68(19) . .
C29 C30 C25 118.47(19) . .
C29 C30 C31 106.45(19) . .
C25 C30 C31 134.9(2) . .
C42 C37 N2 127.5(2) . .
C42 C37 C38 122.5(2) . .
N2 C37 C38 109.89(19) . .
C46 C45 C44 119.2(2) . .
C46 C45 H45 120.4 . .
C44 C45 H45 120.4 . .
C39 C38 C37 117.5(2) . .
C39 C38 C36 136.0(2) . .
C37 C38 C36 106.33(19) . .
C26 C25 C30 119.0(2) . .
C26 C25 H25 120.5 . .
C30 C25 H25 120.5 . .
N3 C33 C34 109.98(19) . .
N3 C33 C31 127.2(2) . .
C34 C33 C31 122.8(2) . .
C40 C39 C38 119.6(2) . .
C40 C39 H39 120.2 . .
C38 C39 H39 120.2 . .
N1 C29 C28 128.5(2) . .
N1 C29 C30 109.53(18) . .
C28 C29 C30 122.0(2) . .
C48 C43 N3 127.9(2) . .
C48 C43 C44 121.5(2) . .
N3 C43 C44 110.52(19) . .
C45 C44 C43 118.4(2) . .
C45 C44 C34 136.2(2) . .
C43 C44 C34 105.34(18) . .
N2 C19 C6 115.73(16) . .
N2 C19 H19A 108.3 . .
C6 C19 H19A 108.3 . .
N2 C19 H19B 108.3 . .
C6 C19 H19B 108.3 . .
H19A C19 H19B 107.4 . .
C9 C8 C7 118.6(2) . .
C9 C8 C21 119.9(2) . .
C7 C8 C21 121.5(2) . .
C26 O1 C23 117.96(19) . .
C46 O3 C22 117.44(19) . .
C40 O2 C24 118.6(2) . .
C27 C28 C29 118.3(2) . .
C27 C28 H28 120.8 . .
C29 C28 H28 120.8 . .
C13 C14 C15 118.6(3) . .
C13 C14 C20 122.2(2) . .
C15 C14 C20 119.1(2) . .
C45 C46 C47 121.4(2) . .
C45 C46 O3 124.2(2) . .
C47 C46 O3 114.4(2) . .
N1 C21 C8 114.90(17) . .
N1 C21 H21A 108.5 . .
C8 C21 H21A 108.5 . .
N1 C21 H21B 108.5 . .
C8 C21 H21B 108.5 . .
H21A C21 H21B 107.5 . .
O2 C40 C39 123.6(2) . .
O2 C40 C41 115.1(2) . .
C39 C40 C41 121.3(2) . .
C5 C6 C1 118.3(2) . .
C5 C6 C19 123.2(2) . .
C1 C6 C19 118.46(19) . .
C6 C5 C4 120.2(2) . .
C6 C5 H5 119.9 . .
C4 C5 H5 119.9 . .
C42 C41 C40 120.6(2) . .
C42 C41 H41 119.7 . .
C40 C41 H41 119.7 . .
C8 C7 C12 120.3(2) . .
C8 C7 H7 119.9 . .
C12 C7 H7 119.9 . .
C41 C42 C37 118.4(2) . .
C41 C42 H42 120.8 . .
C37 C42 H42 120.8 . .
O3 C22 H22A 109.5 . .
O3 C22 H22B 109.5 . .
H22A C22 H22B 109.5 . .
O3 C22 H22C 109.5 . .
H22A C22 H22C 109.5 . .
H22B C22 H22C 109.5 . .
C48 C47 C46 120.3(2) . .
C48 C47 H47 119.8 . .
C46 C47 H47 119.8 . .
C28 C27 C26 120.6(2) . .
C28 C27 H27 119.7 . .
C26 C27 H27 119.7 . .
O1 C26 C25 124.4(2) . .
O1 C26 C27 114.0(2) . .
C25 C26 C27 121.6(2) . .
C6 C1 C2 121.5(2) . .
C6 C1 H1 119.2 . .
C2 C1 H1 119.2 . .
C3 C4 C5 120.6(2) . .
C3 C4 H4 119.7 . .
C5 C4 H4 119.7 . .
C43 C48 C47 119.1(2) . .
C43 C48 H48 120.4 . .
C47 C48 H48 120.4 . .
N3 C20 C14 113.78(18) . .
N3 C20 H20A 108.8 . .
C14 C20 H20A 108.8 . .
N3 C20 H20B 108.8 . .
C14 C20 H20B 108.8 . .
H20A C20 H20B 107.7 . .
C2 C3 C4 120.0(2) . .
C2 C3 H3 120.0 . .
C4 C3 H3 120.0 . .
C3 C2 C1 119.3(3) . .
C3 C2 H2 120.3 . .
C1 C2 H2 120.3 . .
C8 C9 C10 121.1(2) . .
C8 C9 H9 119.5 . .
C10 C9 H9 119.5 . .
C14 C13 C18 120.2(3) . .
C14 C13 H13 119.9 . .
C18 C13 H13 119.9 . .
C11 C12 C7 120.1(3) . .
C11 C12 H12 120.0 . .
C7 C12 H12 120.0 . .
O2 C24 H24A 109.5 . .
O2 C24 H24B 109.5 . .
H24A C24 H24B 109.5 . .
O2 C24 H24C 109.5 . .
H24A C24 H24C 109.5 . .
H24B C24 H24C 109.5 . .
C16 C15 C14 120.6(3) . .
C16 C15 H15 119.7 . .
C14 C15 H15 119.7 . .
O1 C23 H23A 109.5 . .
O1 C23 H23B 109.5 . .
H23A C23 H23B 109.5 . .
O1 C23 H23C 109.5 . .
H23A C23 H23C 109.5 . .
H23B C23 H23C 109.5 . .
C10 C11 C12 119.9(3) . .
C10 C11 H11 120.1 . .
C12 C11 H11 120.1 . .
C16 C17 C18 120.1(4) . .
C16 C17 H17 120.0 . .
C18 C17 H17 120.0 . .
C11 C10 C9 120.1(3) . .
C11 C10 H10 120.0 . .
C9 C10 H10 120.0 . .
C17 C18 C13 119.9(3) . .
C17 C18 H18 120.1 . .
C13 C18 H18 120.1 . .
C17 C16 C15 120.6(4) . .
C17 C16 H16 119.7 . .
C15 C16 H16 119.7 . .

loop_
_geom_bond_atom_site_label_1
_geom_bond_atom_site_label_2
_geom_bond_distance
_geom_bond_site_symmetry_2
N2 C35 1.379(2) .
N2 C37 1.389(3) .
N2 C19 1.458(2) .
N1 C29 1.382(3) .
N1 C32 1.396(2) .
N1 C21 1.446(2) .
C36 C35 1.412(3) .
C36 C32 1.418(3) .
C36 C38 1.447(3) .
N3 C33 1.379(3) .
N3 C43 1.389(3) .
N3 C20 1.450(3) .
C34 C33 1.399(3) .
C34 C35 1.406(3) .
C34 C44 1.451(3) .
C31 C32 1.404(3) .
C31 C33 1.413(3) .
C31 C30 1.440(3) .
C30 C29 1.392(3) .
C30 C25 1.399(3) .
C37 C42 1.376(3) .
C37 C38 1.403(3) .
C45 C46 1.369(3) .
C45 C44 1.400(3) .
C45 H45 0.9300 .
C38 C39 1.391(3) .
C25 C26 1.374(3) .
C25 H25 0.9300 .
C39 C40 1.370(3) .
C39 H39 0.9300 .
C29 C28 1.391(3) .
C43 C48 1.370(3) .
C43 C44 1.402(3) .
C19 C6 1.508(3) .
C19 H19A 0.9700 .
C19 H19B 0.9700 .
C8 C9 1.366(3) .
C8 C7 1.375(3) .
C8 C21 1.504(3) .
O1 C26 1.369(3) .
O1 C23 1.399(3) .
O3 C46 1.381(3) .
O3 C22 1.405(3) .
O2 C40 1.368(3) .
O2 C24 1.401(3) .
C28 C27 1.365(3) .
C28 H28 0.9300 .
C14 C13 1.366(3) .
C14 C15 1.369(3) .
C14 C20 1.498(3) .
C46 C47 1.380(3) .
C21 H21A 0.9700 .
C21 H21B 0.9700 .
C40 C41 1.383(3) .
C6 C5 1.372(3) .
C6 C1 1.378(3) .
C5 C4 1.382(3) .
C5 H5 0.9300 .
C41 C42 1.359(3) .
C41 H41 0.9300 .
C7 C12 1.382(3) .
C7 H7 0.9300 .
C42 H42 0.9300 .
C22 H22A 0.9600 .
C22 H22B 0.9600 .
C22 H22C 0.9600 .
C47 C48 1.371(3) .
C47 H47 0.9300 .
C27 C26 1.383(3) .
C27 H27 0.9300 .
C1 C2 1.380(3) .
C1 H1 0.9300 .
C4 C3 1.364(3) .
C4 H4 0.9300 .
C48 H48 0.9300 .
C20 H20A 0.9700 .
C20 H20B 0.9700 .
C3 C2 1.362(3) .
C3 H3 0.9300 .
C2 H2 0.9300 .
C9 C10 1.377(4) .
C9 H9 0.9300 .
C13 C18 1.384(4) .
C13 H13 0.9300 .
C12 C11 1.368(4) .
C12 H12 0.9300 .
C24 H24A 0.9600 .
C24 H24B 0.9600 .
C24 H24C 0.9600 .
C15 C16 1.368(4) .
C15 H15 0.9300 .
C23 H23A 0.9600 .
C23 H23B 0.9600 .
C23 H23C 0.9600 .
C11 C10 1.354(4) .
C11 H11 0.9300 .
C17 C16 1.342(5) .
C17 C18 1.357(5) .
C17 H17 0.9300 .
C10 H10 0.9300 .
C18 H18 0.9300 .
C16 H16 0.9300 .
